data_7203226
loop_
_publ_author_name
'Choudhury, Angshuman Roy'
'Row, Tayur N. Guru'

_publ_section_title
;
 Organic fluorine as crystal engineering tool: Evidence from packing
 features in fluorine substituted isoquinolines
;
_journal_issue 3
_journal_name_full CrystEngComm
_journal_page_first 265
_journal_paper_doi 10.1039/b516670e
_journal_volume 8
_journal_year 2006
_chemical_formula_sum 'C22 H20 F N O'
_chemical_formula_weight 333.39
_chemical_name_systematic
;
?
;
_space_group_IT_number 29
_symmetry_space_group_name_Hall 'P 2c -2ac'
_symmetry_space_group_name_H-M 'P c a 21'
_atom_sites_solution_hydrogens geom
_atom_sites_solution_primary direct
_atom_sites_solution_secondary difmap
_audit_creation_method SHELXL-97
_cell_angle_alpha 90.00
_cell_angle_beta 90.00
_cell_angle_gamma 90.00
_cell_formula_units_Z 4
_cell_length_a 15.952(4)
_cell_length_b 17.980(4)
_cell_length_c 6.0391(14)
_cell_measurement_temperature 100.0(2)
_cell_volume 1732.1(7)
_computing_structure_refinement 'SHELXL-97 (Sheldrick, 1997)'
_diffrn_ambient_temperature 100.0(2)
_diffrn_measured_fraction_theta_full 0.991
_diffrn_measured_fraction_theta_max 0.991
_diffrn_radiation_monochromator graphite
_diffrn_radiation_source 'fine-focus sealed tube'
_diffrn_radiation_type MoK\a
_diffrn_radiation_wavelength 0.71073
_diffrn_reflns_av_R_equivalents 0.0623
_diffrn_reflns_av_sigmaI/netI 0.0555
_diffrn_reflns_limit_h_max 19
_diffrn_reflns_limit_h_min -19
_diffrn_reflns_limit_k_max 21
_diffrn_reflns_limit_k_min -21
_diffrn_reflns_limit_l_max 7
_diffrn_reflns_limit_l_min -7
_diffrn_reflns_number 15607
_diffrn_reflns_theta_full 25.35
_diffrn_reflns_theta_max 25.35
_diffrn_reflns_theta_min 1.13
_exptl_absorpt_coefficient_mu 0.085
_exptl_crystal_density_diffrn 1.278
_exptl_crystal_density_method 'not measured'
_exptl_crystal_F_000 704
_refine_diff_density_max 0.316
_refine_diff_density_min -0.228
_refine_diff_density_rms 0.056
_refine_ls_abs_structure_details 'Flack H D (1983), Acta Cryst. A39, 876-881'
_refine_ls_abs_structure_Flack 1(4)
_refine_ls_extinction_method none
_refine_ls_goodness_of_fit_ref 0.982
_refine_ls_hydrogen_treatment mixed
_refine_ls_matrix_type full
_refine_ls_number_parameters 294
_refine_ls_number_reflns 3053
_refine_ls_number_restraints 1
_refine_ls_restrained_S_all 0.982
_refine_ls_R_factor_all 0.1171
_refine_ls_R_factor_gt 0.0842
_refine_ls_shift/su_max 0.013
_refine_ls_shift/su_mean 0.003
_refine_ls_structure_factor_coef Fsqd
_refine_ls_weighting_details 'calc w=1/[\s^2^(Fo^2^)+(0.1424P)^2^+2.2338P] where P=(Fo^2^+2Fc^2^)/3'
_refine_ls_weighting_scheme calc
_refine_ls_wR_factor_gt 0.2209
_refine_ls_wR_factor_ref 0.2455
_reflns_number_gt 2288
_reflns_number_total 3053
_reflns_threshold_expression >2sigma(I)
_cod_data_source_file B516670E.txt
_cod_data_source_block arc1n
_cod_database_code 7203226

loop_
_symmetry_equiv_pos_as_xyz
'x, y, z'
'-x, -y, z+1/2'
'x+1/2, -y, z'
'-x+1/2, y, z+1/2'

loop_
_atom_site_label
_atom_site_type_symbol
_atom_site_fract_x
_atom_site_fract_y
_atom_site_fract_z
_atom_site_U_iso_or_equiv
_atom_site_adp_type
_atom_site_occupancy
_atom_site_symmetry_multiplicity
_atom_site_calc_flag
_atom_site_refinement_flags
_atom_site_disorder_assembly
_atom_site_disorder_group
C2 C 0.6405(4) 0.2527(4) 0.5606(10) 0.0424(14) Uani 1 1 d . . .
C9 C 0.6419(3) 0.3829(3) 0.4071(9) 0.0356(13) Uani 1 1 d . . .
N1 N 0.6398(3) 0.2289(3) 0.3284(7) 0.0359(11) Uani 1 1 d . . .
C6 C 0.5771(4) 0.4829(3) 0.0982(11) 0.0440(14) Uani 1 1 d . . .
C4 C 0.6546(3) 0.4592(4) 0.4262(11) 0.0418(14) Uani 1 1 d . . .
C16 C 0.6316(3) 0.1515(3) 0.2907(11) 0.0419(14) Uani 1 1 d . . .
O1 O 0.6317(3) 0.5850(2) 0.2890(8) 0.0545(12) Uani 1 1 d . . .
C8 C 0.5970(3) 0.3563(3) 0.2253(9) 0.0332(12) Uani 1 1 d . . .
C17 C 0.6646(4) 0.1218(4) 0.0963(11) 0.0481(16) Uani 1 1 d . . .
C7 C 0.5644(3) 0.4075(3) 0.0719(10) 0.0390(14) Uani 1 1 d . . .
C5 C 0.6227(3) 0.5091(3) 0.2794(11) 0.0406(14) Uani 1 1 d . . .
F1 F 0.6160(4) -0.0724(2) 0.1566(10) 0.116(2) Uani 1 1 d . . .
C1 C 0.5808(3) 0.2744(3) 0.1894(9) 0.0350(13) Uani 1 1 d . . .
C11 C 0.4534(4) 0.1984(3) 0.0950(12) 0.0472(15) Uani 1 1 d . . .
C19 C 0.6223(5) 0.0013(4) 0.2031(14) 0.071(2) Uani 1 1 d . . .
C15 C 0.4425(4) 0.2812(3) 0.3984(11) 0.0432(14) Uani 1 1 d . . .
C12 C 0.3728(4) 0.1741(4) 0.1340(14) 0.0580(19) Uani 1 1 d . . .
C3 C 0.6786(4) 0.3302(4) 0.5714(10) 0.0425(14) Uani 1 1 d . . .
C18 C 0.6597(5) 0.0461(4) 0.0467(14) 0.067(2) Uani 1 1 d . . .
C20 C 0.5896(6) 0.0277(4) 0.3959(15) 0.072(2) Uani 1 1 d . . .
C21 C 0.5949(4) 0.1020(4) 0.4376(13) 0.0558(17) Uani 1 1 d . . .
C10 C 0.4901(3) 0.2527(3) 0.2278(10) 0.0359(12) Uani 1 1 d . . .
C13 C 0.3281(4) 0.2030(4) 0.3056(16) 0.064(2) Uani 1 1 d . . .
C14 C 0.3620(4) 0.2572(4) 0.4395(14) 0.0549(17) Uani 1 1 d . . .
C22 C 0.6730(5) 0.6148(4) 0.4796(13) 0.069(2) Uani 1 1 d . . .
H3A H 0.740(5) 0.323(3) 0.547(11) 0.052(17) Uiso 1 1 d . . .
H15 H 0.462(3) 0.315(3) 0.484(9) 0.021(13) Uiso 1 1 d . . .
H11 H 0.487(4) 0.173(3) -0.019(11) 0.052(18) Uiso 1 1 d . . .
H1 H 0.597(3) 0.260(3) 0.047(10) 0.020(12) Uiso 1 1 d . . .
H2B H 0.584(4) 0.253(3) 0.617(9) 0.030(13) Uiso 1 1 d . . .
H3B H 0.669(5) 0.338(4) 0.712(15) 0.07(2) Uiso 1 1 d . . .
H6 H 0.561(3) 0.518(3) 0.002(9) 0.023(13) Uiso 1 1 d . . .
H21 H 0.570(3) 0.123(3) 0.567(9) 0.029(13) Uiso 1 1 d . . .
H13 H 0.272(5) 0.189(4) 0.324(16) 0.10(3) Uiso 1 1 d . . .
H4 H 0.687(4) 0.472(3) 0.551(12) 0.049(17) Uiso 1 1 d . . .
H2A H 0.679(3) 0.216(3) 0.634(10) 0.038(14) Uiso 1 1 d . . .
H17 H 0.694(4) 0.157(3) -0.013(12) 0.052(18) Uiso 1 1 d . . .
H14 H 0.329(4) 0.283(4) 0.569(13) 0.064(19) Uiso 1 1 d . . .
H18 H 0.688(4) 0.030(4) -0.071(17) 0.08(2) Uiso 1 1 d . . .
H7 H 0.526(4) 0.386(3) -0.031(13) 0.07(2) Uiso 1 1 d . . .
H20 H 0.562(5) -0.002(5) 0.492(16) 0.09(3) Uiso 1 1 d . . .
H12 H 0.350(3) 0.134(3) 0.056(11) 0.045(17) Uiso 1 1 d . . .

loop_
_atom_site_aniso_label
_atom_site_aniso_U_11
_atom_site_aniso_U_22
_atom_site_aniso_U_33
_atom_site_aniso_U_23
_atom_site_aniso_U_13
_atom_site_aniso_U_12
C2 0.037(3) 0.061(4) 0.029(3) 0.005(3) -0.002(3) 0.009(3)
C9 0.024(2) 0.053(4) 0.029(3) -0.001(3) 0.002(2) 0.004(2)
N1 0.034(2) 0.048(3) 0.026(2) -0.002(2) 0.000(2) 0.005(2)
C6 0.047(3) 0.045(4) 0.040(3) 0.007(3) -0.003(3) 0.002(3)
C4 0.033(3) 0.061(4) 0.031(3) -0.011(3) -0.007(3) -0.003(3)
C16 0.038(3) 0.051(4) 0.037(3) 0.002(3) -0.002(3) 0.008(3)
O1 0.066(3) 0.043(3) 0.055(3) -0.002(2) 0.001(2) -0.009(2)
C8 0.023(2) 0.050(3) 0.026(3) 0.003(3) 0.005(2) 0.002(2)
C17 0.050(3) 0.053(4) 0.042(4) 0.003(3) -0.004(3) 0.013(3)
C7 0.028(3) 0.054(4) 0.035(3) 0.006(3) -0.002(3) 0.000(2)
C5 0.035(3) 0.049(4) 0.038(3) -0.001(3) 0.003(2) -0.004(3)
F1 0.200(6) 0.049(3) 0.098(4) -0.009(3) -0.005(4) 0.006(3)
C1 0.036(3) 0.050(3) 0.019(3) -0.003(2) 0.000(2) 0.009(2)
C11 0.045(3) 0.041(3) 0.055(4) -0.006(3) -0.003(3) 0.012(3)
C19 0.098(6) 0.047(4) 0.068(5) 0.000(4) -0.023(5) 0.014(4)
C15 0.045(3) 0.044(3) 0.040(4) -0.001(3) -0.005(3) -0.001(3)
C12 0.047(4) 0.045(4) 0.082(5) 0.002(4) -0.018(4) -0.002(3)
C3 0.037(3) 0.064(4) 0.027(3) -0.007(3) -0.003(3) 0.003(3)
C18 0.091(6) 0.062(5) 0.047(4) -0.003(4) -0.003(4) 0.028(4)
C20 0.087(6) 0.058(5) 0.071(6) 0.012(5) -0.004(5) -0.004(4)
C21 0.071(4) 0.045(4) 0.051(4) -0.003(3) 0.017(4) 0.004(3)
C10 0.041(3) 0.037(3) 0.030(2) -0.001(2) 0.002(3) 0.010(2)
C13 0.042(4) 0.061(4) 0.090(6) 0.019(4) 0.004(4) -0.002(3)
C14 0.047(4) 0.061(4) 0.057(4) 0.014(4) 0.010(4) 0.008(3)
C22 0.084(5) 0.053(4) 0.070(5) -0.013(4) -0.013(4) -0.010(4)

loop_
_atom_type_symbol
_atom_type_description
_atom_type_scat_dispersion_real
_atom_type_scat_dispersion_imag
_atom_type_scat_source
C C 0.0033 0.0016 'International Tables Vol C Tables 4.2.6.8 and 6.1.1.4'
H H 0.0000 0.0000 'International Tables Vol C Tables 4.2.6.8 and 6.1.1.4'
N N 0.0061 0.0033 'International Tables Vol C Tables 4.2.6.8 and 6.1.1.4'
O O 0.0106 0.0060 'International Tables Vol C Tables 4.2.6.8 and 6.1.1.4'
F F 0.0171 0.0103 'International Tables Vol C Tables 4.2.6.8 and 6.1.1.4'

loop_
_geom_angle_atom_site_label_1
_geom_angle_atom_site_label_2
_geom_angle_atom_site_label_3
_geom_angle
_geom_angle_site_symmetry_1
_geom_angle_site_symmetry_3
_geom_angle_publ_flag
N1 C2 C3 108.1(5) . . ?
C8 C9 C4 118.6(5) . . ?
C8 C9 C3 120.4(5) . . ?
C4 C9 C3 121.0(5) . . ?
C16 N1 C2 116.1(5) . . ?
C16 N1 C1 112.8(4) . . ?
C2 N1 C1 112.4(5) . . ?
C7 C6 C5 119.9(6) . . ?
C9 C4 C5 122.8(5) . . ?
C21 C16 C17 116.9(6) . . ?
C21 C16 N1 124.5(6) . . ?
C17 C16 N1 118.6(6) . . ?
C5 O1 C22 117.0(5) . . ?
C9 C8 C7 118.9(5) . . ?
C9 C8 C1 122.4(5) . . ?
C7 C8 C1 118.7(5) . . ?
C18 C17 C16 122.3(7) . . ?
C6 C7 C8 120.9(6) . . ?
O1 C5 C4 126.1(6) . . ?
O1 C5 C6 115.0(5) . . ?
C4 C5 C6 118.9(6) . . ?
N1 C1 C8 110.1(4) . . ?
N1 C1 C10 111.8(5) . . ?
C8 C1 C10 113.0(4) . . ?
C10 C11 C12 121.1(6) . . ?
C20 C19 F1 119.2(8) . . ?
C20 C19 C18 123.3(7) . . ?
F1 C19 C18 117.5(8) . . ?
C14 C15 C10 122.0(7) . . ?
C13 C12 C11 119.8(7) . . ?
C9 C3 C2 113.4(5) . . ?
C19 C18 C17 116.6(8) . . ?
C19 C20 C21 118.4(8) . . ?
C20 C21 C16 122.5(7) . . ?
C11 C10 C15 117.4(5) . . ?
C11 C10 C1 119.6(5) . . ?
C15 C10 C1 122.9(5) . . ?
C12 C13 C14 120.8(7) . . ?
C13 C14 C15 118.9(7) . . ?

loop_
_geom_bond_atom_site_label_1
_geom_bond_atom_site_label_2
_geom_bond_distance
_geom_bond_site_symmetry_2
_geom_bond_publ_flag
C2 N1 1.466(7) . ?
C2 C3 1.521(9) . ?
C9 C8 1.396(8) . ?
C9 C4 1.391(8) . ?
C9 C3 1.492(9) . ?
N1 C16 1.416(8) . ?
N1 C1 1.502(6) . ?
C6 C7 1.381(8) . ?
C6 C5 1.396(8) . ?
C4 C5 1.360(9) . ?
C16 C21 1.387(9) . ?
C16 C17 1.393(9) . ?
O1 C5 1.372(7) . ?
O1 C22 1.431(9) . ?
C8 C7 1.405(8) . ?
C8 C1 1.511(8) . ?
C17 C18 1.396(10) . ?
F1 C19 1.358(9) . ?
C1 C10 1.517(7) . ?
C11 C10 1.392(8) . ?
C11 C12 1.377(9) . ?
C19 C20 1.362(12) . ?
C19 C18 1.377(12) . ?
C15 C14 1.378(9) . ?
C15 C10 1.379(8) . ?
C12 C13 1.362(11) . ?
C20 C21 1.362(10) . ?
C13 C14 1.377(11) . ?
